data_1575118
loop_
_publ_author_name
'Wu, Qile'
'Chen, Jingyi'
'Wu, Haoxian'
'Wang, Shasha'
'Liang, Jiaxin'
'Lo, Tsz Woon Benedict'
'Zhu, Zhongzhi'
'Chen, Xiuwen'

_publ_section_title
;
 Dearomatization [4+2] cycloaddition for constructing bridged polycyclic
 lactams.
;
_journal_issue 68
_journal_name_full 'Chemical communications (Cambridge, England)'
_journal_page_first 12789
_journal_page_last 12792
_journal_paper_doi 10.1039/d5cc03128a
_journal_volume 61
_journal_year 2025
_chemical_formula_moiety 'C22 H20 N2 O3'
_chemical_formula_sum 'C22 H20 N2 O3'
_chemical_formula_weight 360.40
_space_group_crystal_system triclinic
_space_group_IT_number 2
_space_group_name_Hall '-P 1'
_space_group_name_H-M_alt 'P -1'
_atom_sites_solution_hydrogens geom
_atom_sites_solution_primary dual
_audit_creation_date 2024-07-05
_audit_creation_method
;
Olex2 1.3
(compiled 2020.11.12 svn.r5f609507 for OlexSys, GUI svn.r6403)
;
_audit_update_record
;
2024-11-20 deposited with the CCDC.	2025-07-17 downloaded from the CCDC.
;
_cell_angle_alpha 85.306(4)
_cell_angle_beta 83.425(3)
_cell_angle_gamma 77.317(2)
_cell_formula_units_Z 4
_cell_length_a 6.7738(6)
_cell_length_b 12.9622(14)
_cell_length_c 21.4770(19)
_cell_measurement_reflns_used 6001
_cell_measurement_temperature 296(2)
_cell_measurement_theta_max 21.12
_cell_measurement_theta_min 2.43
_cell_volume 1824.5(3)
_computing_cell_refinement 'SAINT V8.40B (?, 2016)'
_computing_data_reduction 'SAINT V8.40B (?, 2016)'
_computing_molecular_graphics 'Olex2 1.3 (Dolomanov et al., 2009)'
_computing_publication_material 'Olex2 1.3 (Dolomanov et al., 2009)'
_computing_structure_refinement 'XL  (Sheldrick, 2008)'
_computing_structure_solution 'SHELXT 2014/5 (Sheldrick, 2014)'
_diffrn_ambient_temperature 296.15
_diffrn_measured_fraction_theta_full 0.983
_diffrn_measured_fraction_theta_max 0.983
_diffrn_measurement_device_type 'CCD area detector'
_diffrn_measurement_method 'phi and omega scans'
_diffrn_radiation_monochromator graphite
_diffrn_radiation_type MoK\a
_diffrn_radiation_wavelength 0.71073
_diffrn_reflns_av_R_equivalents 0.0537
_diffrn_reflns_av_unetI/netI 0.0627
_diffrn_reflns_Laue_measured_fraction_full 0.983
_diffrn_reflns_Laue_measured_fraction_max 0.983
_diffrn_reflns_limit_h_max 7
_diffrn_reflns_limit_h_min -8
_diffrn_reflns_limit_k_max 15
_diffrn_reflns_limit_k_min -15
_diffrn_reflns_limit_l_max 22
_diffrn_reflns_limit_l_min -25
_diffrn_reflns_number 24416
_diffrn_reflns_point_group_measured_fraction_full 0.983
_diffrn_reflns_point_group_measured_fraction_max 0.983
_diffrn_reflns_theta_full 25.085
_diffrn_reflns_theta_max 25.085
_diffrn_reflns_theta_min 2.573
_diffrn_source_current 30.0
_diffrn_source_power 1.5
_diffrn_source_voltage 50.0
_exptl_absorpt_coefficient_mu 0.088
_exptl_absorpt_correction_T_max 0.7452
_exptl_absorpt_correction_T_min 0.6622
_exptl_absorpt_correction_type none
_exptl_absorpt_process_details
;
SADABS-2016/2 (Bruker,2016/2) was used for absorption correction.
wR2(int) was 0.1337 before and 0.0665 after correction.
The Ratio of minimum to maximum transmission is 0.8886.
The \l/2 correction factor is Not present.
;
_exptl_crystal_colour 'clear whiteish colourless'
_exptl_crystal_colour_lustre clear
_exptl_crystal_colour_modifier whiteish
_exptl_crystal_colour_primary colourless
_exptl_crystal_density_diffrn 1.312
_exptl_crystal_description block
_exptl_crystal_F_000 760
_exptl_crystal_size_max 0.22
_exptl_crystal_size_mid 0.2
_exptl_crystal_size_min 0.18
_refine_diff_density_max 0.206
_refine_diff_density_min -0.203
_refine_diff_density_rms 0.041
_refine_ls_extinction_method none
_refine_ls_goodness_of_fit_ref 1.038
_refine_ls_hydrogen_treatment constr
_refine_ls_matrix_type full
_refine_ls_number_parameters 489
_refine_ls_number_reflns 6365
_refine_ls_number_restraints 0
_refine_ls_restrained_S_all 1.038
_refine_ls_R_factor_all 0.1176
_refine_ls_R_factor_gt 0.0566
_refine_ls_shift/su_max 0.000
_refine_ls_shift/su_mean 0.000
_refine_ls_structure_factor_coef Fsqd
_refine_ls_weighting_details 'w=1/[\s^2^(Fo^2^)+(0.0568P)^2^+0.7639P] where P=(Fo^2^+2Fc^2^)/3'
_refine_ls_weighting_scheme calc
_refine_ls_wR_factor_gt 0.1220
_refine_ls_wR_factor_ref 0.1485
_reflns_Friedel_coverage 0.000
_reflns_number_gt 3772
_reflns_number_total 6365
_reflns_threshold_expression 'I > 2\s(I)'
_cod_data_source_file d5cc03128a2.cif
_cod_data_source_block 1_a
_cod_depositor_comments 'Adding full bibliography for 1575118--1575119.cif.'
_cod_database_code 1575118
_shelx_shelxl_version_number 2014/7
_shelx_space_group_comment
;
The symmetry employed for this shelxl refinement is uniquely defined
by the following loop, which should always be used as a source of
symmetry information in preference to the above space-group names.
They are only intended as comments.
;
_shelx_estimated_absorpt_t_max 0.984
_shelx_estimated_absorpt_t_min 0.981
_olex2_refinement_description
;
1. Fixed Uiso
 At 1.2 times of:
  All C(H) groups, All C(H,H) groups
 At 1.5 times of:
  All C(H,H,H) groups
2.a Ternary CH refined with riding coordinates:
 C4(H4), C5(H5), C7(H7), C9(H9), C26(H26), C27(H27), C29(H29), C30(H30)
2.b Secondary CH2 refined with riding coordinates:
 C2(H2A,H2B), C16(H16A,H16B), C24(H24A,H24B), C38(H38A,H38B)
2.c Aromatic/amide H refined with riding coordinates:
 C12(H12), C13(H13), C14(H14), C15(H15), C18(H18), C19(H19), C20(H20),
 C21(H21), C22(H22), C33(H33), C34(H34), C35(H35), C36(H36), C40(H40), C41(H41),
  C42(H42), C43(H43), C44(H44)
2.d Idealised Me refined as rotating group:
 C1(H1A,H1B,H1C), C23(H23A,H23B,H23C)
;
_olex2_submission_special_instructions 'No special instructions were received'

loop_
_space_group_symop_operation_xyz
'x, y, z'
'-x, -y, -z'

loop_
_atom_site_label
_atom_site_type_symbol
_atom_site_fract_x
_atom_site_fract_y
_atom_site_fract_z
_atom_site_U_iso_or_equiv
_atom_site_adp_type
_atom_site_occupancy
_atom_site_site_symmetry_order
_atom_site_calc_flag
_atom_site_refinement_flags_posn
_atom_site_refinement_flags_adp
_atom_site_refinement_flags_occupancy
_atom_site_disorder_assembly
_atom_site_disorder_group
C1 C 0.3067(6) 0.4112(3) 0.4850(2) 0.0893(13) Uani 1 1 d . . . . .
H1A H 0.4091 0.4309 0.4545 0.134 Uiso 1 1 calc R U . . .
H1B H 0.2165 0.4739 0.5003 0.134 Uiso 1 1 calc R U . . .
H1C H 0.2309 0.3701 0.4659 0.134 Uiso 1 1 calc R U . . .
C2 C 0.4065(5) 0.3466(2) 0.53882(16) 0.0613(9) Uani 1 1 d . . . . .
H2A H 0.4704 0.3908 0.5609 0.074 Uiso 1 1 calc R U . . .
H2B H 0.3036 0.3226 0.5681 0.074 Uiso 1 1 calc R U . . .
C3 C 0.7660(4) 0.2524(2) 0.50760(13) 0.0415(7) Uani 1 1 d . . . . .
C4 C 0.8694(4) 0.1499(2) 0.47949(12) 0.0379(6) Uani 1 1 d . . . . .
H4 H 0.9649 0.1078 0.5075 0.045 Uiso 1 1 calc R U . . .
C5 C 0.6978(4) 0.09309(19) 0.47301(12) 0.0367(6) Uani 1 1 d . . . . .
H5 H 0.7183 0.0250 0.4974 0.044 Uiso 1 1 calc R U . . .
C6 C 0.5095(4) 0.1661(2) 0.49904(12) 0.0377(6) Uani 1 1 d . . . . .
C7 C 0.9820(4) 0.1689(2) 0.41349(13) 0.0424(7) Uani 1 1 d . . . . .
H7 H 1.0945 0.2043 0.4160 0.051 Uiso 1 1 calc R U . . .
C8 C 1.0562(4) 0.0604(2) 0.38741(13) 0.0453(7) Uani 1 1 d . . . . .
C9 C 0.6952(4) 0.0761(2) 0.40259(12) 0.0395(7) Uani 1 1 d . . . . .
H9 H 0.5880 0.0395 0.3959 0.047 Uiso 1 1 calc R U . . .
C10 C 0.6688(4) 0.1831(2) 0.36768(12) 0.0409(7) Uani 1 1 d . . . . .
C11 C 0.8257(4) 0.2335(2) 0.37347(12) 0.0423(7) Uani 1 1 d . . . . .
C12 C 0.8241(5) 0.3334(2) 0.34538(14) 0.0563(8) Uani 1 1 d . . . . .
H12 H 0.9287 0.3678 0.3491 0.068 Uiso 1 1 calc R U . . .
C13 C 0.6623(6) 0.3813(3) 0.31139(16) 0.0694(10) Uani 1 1 d . . . . .
H13 H 0.6600 0.4481 0.2916 0.083 Uiso 1 1 calc R U . . .
C14 C 0.5054(5) 0.3317(3) 0.30646(15) 0.0688(10) Uani 1 1 d . . . . .
H14 H 0.3977 0.3654 0.2839 0.083 Uiso 1 1 calc R U . . .
C15 C 0.5068(4) 0.2321(3) 0.33481(13) 0.0541(8) Uani 1 1 d . . . . .
H15 H 0.4004 0.1986 0.3318 0.065 Uiso 1 1 calc R U . . .
C16 C 0.9255(5) -0.0926(2) 0.36053(14) 0.0524(8) Uani 1 1 d . . . . .
H16A H 0.8628 -0.1355 0.3927 0.063 Uiso 1 1 calc R U . . .
H16B H 1.0697 -0.1241 0.3550 0.063 Uiso 1 1 calc R U . . .
C17 C 0.8364(5) -0.0955(2) 0.30030(14) 0.0495(7) Uani 1 1 d . . . . .
C18 C 0.6540(5) -0.1248(3) 0.30039(18) 0.0701(10) Uani 1 1 d . . . . .
H18 H 0.5843 -0.1407 0.3386 0.084 Uiso 1 1 calc R U . . .
C19 C 0.5707(7) -0.1314(4) 0.2459(3) 0.1018(14) Uani 1 1 d . . . . .
H19 H 0.4474 -0.1524 0.2471 0.122 Uiso 1 1 calc R U . . .
C20 C 0.6703(11) -0.1070(4) 0.1905(3) 0.1198(18) Uani 1 1 d . . . . .
H20 H 0.6137 -0.1109 0.1535 0.144 Uiso 1 1 calc R U . . .
C21 C 0.8504(10) -0.0769(4) 0.1873(2) 0.1175(17) Uani 1 1 d . . . . .
H21 H 0.9175 -0.0608 0.1486 0.141 Uiso 1 1 calc R U . . .
C22 C 0.9341(7) -0.0704(3) 0.24351(18) 0.0872(12) Uani 1 1 d . . . . .
H22 H 1.0568 -0.0488 0.2421 0.105 Uiso 1 1 calc R U . . .
C23 C 0.1486(6) 0.0780(3) 0.05334(18) 0.0876(12) Uani 1 1 d . . . . .
H23A H 0.1192 0.0117 0.0448 0.131 Uiso 1 1 calc R U . . .
H23B H 0.0286 0.1219 0.0731 0.131 Uiso 1 1 calc R U . . .
H23C H 0.2549 0.0655 0.0808 0.131 Uiso 1 1 calc R U . . .
C24 C 0.2154(5) 0.1325(3) -0.00669(16) 0.0641(9) Uani 1 1 d . . . . .
H24A H 0.3281 0.0850 -0.0286 0.077 Uiso 1 1 calc R U . . .
H24B H 0.1045 0.1490 -0.0332 0.077 Uiso 1 1 calc R U . . .
C25 C 0.4753(5) 0.2338(3) 0.01325(14) 0.0542(8) Uani 1 1 d . . . . .
C26 C 0.4784(4) 0.3437(2) 0.03039(12) 0.0445(7) Uani 1 1 d . . . . .
H26 H 0.5660 0.3766 -0.0010 0.053 Uiso 1 1 calc R U . . .
C27 C 0.2568(4) 0.4040(2) 0.03062(12) 0.0387(6) Uani 1 1 d . . . . .
H27 H 0.2461 0.4653 0.0003 0.046 Uiso 1 1 calc R U . . .
C28 C 0.1444(4) 0.3262(2) 0.01172(12) 0.0426(7) Uani 1 1 d . . . . .
C29 C 0.1811(4) 0.4405(2) 0.09787(12) 0.0405(7) Uani 1 1 d . . . . .
H29 H 0.0399 0.4803 0.1004 0.049 Uiso 1 1 calc R U . . .
C30 C 0.5494(4) 0.3418(2) 0.09685(12) 0.0445(7) Uani 1 1 d . . . . .
H30 H 0.6914 0.3044 0.0983 0.053 Uiso 1 1 calc R U . . .
C31 C 0.4064(4) 0.2888(2) 0.14101(12) 0.0455(7) Uani 1 1 d . . . . .
C32 C 0.2051(4) 0.3435(2) 0.14180(12) 0.0398(7) Uani 1 1 d . . . . .
C33 C 0.0528(5) 0.3045(3) 0.17790(13) 0.0536(8) Uani 1 1 d . . . . .
H33 H -0.0816 0.3414 0.1787 0.064 Uiso 1 1 calc R U . . .
C34 C 0.1028(6) 0.2097(3) 0.21281(15) 0.0686(10) Uani 1 1 d . . . . .
H34 H 0.0011 0.1825 0.2371 0.082 Uiso 1 1 calc R U . . .
C35 C 0.3005(7) 0.1554(3) 0.21196(15) 0.0728(10) Uani 1 1 d . . . . .
H35 H 0.3316 0.0919 0.2359 0.087 Uiso 1 1 calc R U . . .
C36 C 0.4549(5) 0.1937(2) 0.17603(15) 0.0605(9) Uani 1 1 d . . . . .
H36 H 0.5889 0.1562 0.1754 0.073 Uiso 1 1 calc R U . . .
C37 C 0.5170(4) 0.4561(2) 0.11380(13) 0.0477(7) Uani 1 1 d . . . . .
C38 C 0.2451(5) 0.6136(2) 0.13293(13) 0.0521(8) Uani 1 1 d . . . . .
H38A H 0.1269 0.6469 0.1115 0.063 Uiso 1 1 calc R U . . .
H38B H 0.3492 0.6543 0.1210 0.063 Uiso 1 1 calc R U . . .
C39 C 0.1884(5) 0.6171(2) 0.20257(13) 0.0469(7) Uani 1 1 d . . . . .
C40 C 0.0032(5) 0.6035(3) 0.22932(17) 0.0739(10) Uani 1 1 d . . . . .
H40 H -0.0923 0.5933 0.2039 0.089 Uiso 1 1 calc R U . . .
C41 C -0.0463(7) 0.6046(3) 0.2937(2) 0.0920(13) Uani 1 1 d . . . . .
H41 H -0.1738 0.5951 0.3110 0.110 Uiso 1 1 calc R U . . .
C42 C 0.0899(8) 0.6194(3) 0.33126(19) 0.0872(12) Uani 1 1 d . . . . .
H42 H 0.0569 0.6200 0.3745 0.105 Uiso 1 1 calc R U . . .
C43 C 0.2756(7) 0.6335(3) 0.30582(19) 0.0880(13) Uani 1 1 d . . . . .
H43 H 0.3693 0.6445 0.3317 0.106 Uiso 1 1 calc R U . . .
C44 C 0.3263(5) 0.6317(3) 0.24153(16) 0.0688(10) Uani 1 1 d . . . . .
H44 H 0.4546 0.6405 0.2246 0.083 Uiso 1 1 calc R U . . .
N1 N 0.5591(3) 0.25515(17) 0.51743(10) 0.0419(6) Uani 1 1 d . . . . .
N2 N 0.8989(3) 0.01398(17) 0.38222(11) 0.0470(6) Uani 1 1 d . . . . .
N3 N 0.2785(4) 0.23038(19) 0.00377(11) 0.0489(6) Uani 1 1 d . . . . .
N4 N 0.3203(3) 0.50621(17) 0.11219(10) 0.0448(6) Uani 1 1 d . . . . .
O1 O 0.8427(3) 0.32295(17) 0.51991(11) 0.0651(6) Uani 1 1 d . . . . .
O2 O 0.3372(3) 0.15190(14) 0.50375(9) 0.0503(5) Uani 1 1 d . . . . .
O3 O 1.2357(3) 0.01816(17) 0.37492(10) 0.0631(6) Uani 1 1 d . . . . .
O4 O -0.0343(3) 0.34135(16) 0.00465(9) 0.0547(5) Uani 1 1 d . . . . .
O5 O 0.6177(3) 0.1591(2) 0.00886(13) 0.0860(8) Uani 1 1 d . . . . .
O6 O 0.6516(3) 0.49858(17) 0.12626(10) 0.0643(6) Uani 1 1 d . . . . .

loop_
_atom_site_aniso_label
_atom_site_aniso_U_11
_atom_site_aniso_U_22
_atom_site_aniso_U_33
_atom_site_aniso_U_23
_atom_site_aniso_U_13
_atom_site_aniso_U_12
C1 0.070(3) 0.043(2) 0.151(4) -0.003(2) -0.023(3) 0.0021(18)
C2 0.0489(19) 0.0441(18) 0.088(2) -0.0219(17) 0.0107(18) -0.0065(15)
C3 0.0417(17) 0.0386(16) 0.0470(17) -0.0057(13) -0.0075(13) -0.0114(14)
C4 0.0313(14) 0.0382(15) 0.0449(16) -0.0004(12) -0.0092(12) -0.0069(12)
C5 0.0372(15) 0.0293(14) 0.0435(16) 0.0019(11) -0.0067(12) -0.0070(12)
C6 0.0330(16) 0.0379(16) 0.0426(16) 0.0037(12) -0.0036(12) -0.0105(13)
C7 0.0334(15) 0.0446(17) 0.0528(18) -0.0054(13) -0.0035(13) -0.0158(13)
C8 0.0356(17) 0.0510(18) 0.0501(18) -0.0070(14) -0.0027(14) -0.0102(15)
C9 0.0299(15) 0.0412(16) 0.0499(17) -0.0086(13) -0.0037(12) -0.0110(12)
C10 0.0399(16) 0.0472(17) 0.0357(15) -0.0033(12) -0.0060(13) -0.0079(14)
C11 0.0406(17) 0.0437(17) 0.0435(17) -0.0003(13) -0.0023(13) -0.0123(14)
C12 0.057(2) 0.053(2) 0.060(2) 0.0049(16) 0.0005(17) -0.0206(16)
C13 0.078(3) 0.061(2) 0.064(2) 0.0202(17) -0.0067(19) -0.012(2)
C14 0.068(2) 0.079(3) 0.056(2) 0.0144(18) -0.0186(18) -0.008(2)
C15 0.0490(19) 0.068(2) 0.0458(18) -0.0005(16) -0.0085(15) -0.0134(16)
C16 0.061(2) 0.0417(17) 0.0544(19) -0.0137(14) 0.0001(15) -0.0094(15)
C17 0.059(2) 0.0379(16) 0.0504(19) -0.0085(13) 0.0023(16) -0.0102(15)
C18 0.068(2) 0.068(2) 0.076(3) -0.0166(18) -0.010(2) -0.0118(19)
C19 0.097(3) 0.096(3) 0.119(4) -0.028(3) -0.041(3) -0.010(3)
C20 0.167(6) 0.112(4) 0.078(4) -0.016(3) -0.041(4) -0.006(4)
C21 0.173(6) 0.124(4) 0.056(3) -0.002(2) 0.004(3) -0.040(4)
C22 0.112(3) 0.087(3) 0.065(3) -0.008(2) 0.008(2) -0.034(2)
C23 0.112(3) 0.066(2) 0.093(3) -0.015(2) -0.001(2) -0.037(2)
C24 0.069(2) 0.060(2) 0.068(2) -0.0237(17) -0.0121(18) -0.0142(18)
C25 0.0461(19) 0.062(2) 0.0533(19) -0.0218(16) 0.0008(15) -0.0047(17)
C26 0.0380(16) 0.0587(19) 0.0379(16) -0.0075(13) 0.0000(13) -0.0127(14)
C27 0.0359(15) 0.0456(16) 0.0357(15) -0.0002(12) -0.0059(12) -0.0104(13)
C28 0.0430(18) 0.0535(19) 0.0308(15) -0.0021(13) -0.0037(13) -0.0090(15)
C29 0.0331(15) 0.0468(17) 0.0415(16) -0.0049(13) -0.0070(12) -0.0059(13)
C30 0.0292(15) 0.0543(18) 0.0498(18) -0.0092(14) -0.0075(13) -0.0042(13)
C31 0.0450(18) 0.0521(18) 0.0396(16) -0.0059(14) -0.0116(14) -0.0060(15)
C32 0.0402(17) 0.0494(17) 0.0298(15) -0.0059(12) -0.0039(13) -0.0079(14)
C33 0.0529(19) 0.070(2) 0.0391(17) -0.0054(16) 0.0007(15) -0.0176(17)
C34 0.085(3) 0.081(3) 0.045(2) 0.0020(18) -0.0035(19) -0.034(2)
C35 0.109(3) 0.063(2) 0.049(2) 0.0103(17) -0.020(2) -0.023(2)
C36 0.069(2) 0.058(2) 0.054(2) -0.0010(16) -0.0260(18) -0.0014(18)
C37 0.0413(18) 0.064(2) 0.0408(17) -0.0062(14) -0.0045(14) -0.0174(16)
C38 0.061(2) 0.0457(18) 0.0504(19) -0.0070(14) -0.0104(15) -0.0082(15)
C39 0.0487(18) 0.0398(17) 0.0525(19) -0.0119(13) -0.0050(15) -0.0063(14)
C40 0.067(2) 0.087(3) 0.075(3) -0.033(2) 0.002(2) -0.027(2)
C41 0.100(3) 0.095(3) 0.086(3) -0.041(2) 0.034(3) -0.041(3)
C42 0.114(4) 0.078(3) 0.059(2) -0.015(2) 0.008(3) -0.003(3)
C43 0.083(3) 0.112(3) 0.065(3) -0.031(2) -0.028(2) 0.010(2)
C44 0.055(2) 0.092(3) 0.059(2) -0.0203(19) -0.0129(17) -0.0052(19)
N1 0.0374(14) 0.0360(13) 0.0518(14) -0.0106(11) 0.0005(11) -0.0064(11)
N2 0.0378(14) 0.0430(14) 0.0618(16) -0.0177(12) -0.0007(11) -0.0088(11)
N3 0.0451(15) 0.0554(16) 0.0496(15) -0.0146(12) -0.0087(11) -0.0119(13)
N4 0.0411(14) 0.0467(14) 0.0476(14) -0.0105(11) -0.0080(11) -0.0066(12)
O1 0.0576(14) 0.0557(13) 0.0899(17) -0.0258(12) -0.0074(12) -0.0214(11)
O2 0.0372(12) 0.0458(12) 0.0679(14) -0.0023(10) 0.0019(10) -0.0127(9)
O3 0.0349(12) 0.0706(15) 0.0804(16) -0.0198(12) 0.0036(11) -0.0030(11)
O4 0.0392(12) 0.0670(14) 0.0616(13) -0.0037(10) -0.0167(10) -0.0135(10)
O5 0.0550(15) 0.0804(17) 0.119(2) -0.0497(15) -0.0127(14) 0.0110(14)
O6 0.0470(13) 0.0795(16) 0.0751(15) -0.0207(12) -0.0108(11) -0.0235(12)

loop_
_atom_type_symbol
_atom_type_description
_atom_type_scat_dispersion_real
_atom_type_scat_dispersion_imag
_atom_type_scat_source
C C 0.0033 0.0016 'International Tables Vol C Tables 4.2.6.8 and 6.1.1.4'
H H 0.0000 0.0000 'International Tables Vol C Tables 4.2.6.8 and 6.1.1.4'
N N 0.0061 0.0033 'International Tables Vol C Tables 4.2.6.8 and 6.1.1.4'
O O 0.0106 0.0060 'International Tables Vol C Tables 4.2.6.8 and 6.1.1.4'

loop_
_geom_angle_atom_site_label_1
_geom_angle_atom_site_label_2
_geom_angle_atom_site_label_3
_geom_angle
_geom_angle_site_symmetry_1
_geom_angle_site_symmetry_3
_geom_angle_publ_flag
H1A C1 H1B 109.5 . . ?
H1A C1 H1C 109.5 . . ?
H1B C1 H1C 109.5 . . ?
C2 C1 H1A 109.5 . . ?
C2 C1 H1B 109.5 . . ?
C2 C1 H1C 109.5 . . ?
C1 C2 H2A 109.3 . . ?
C1 C2 H2B 109.3 . . ?
H2A C2 H2B 107.9 . . ?
N1 C2 C1 111.8(3) . . ?
N1 C2 H2A 109.3 . . ?
N1 C2 H2B 109.3 . . ?
N1 C3 C4 108.3(2) . . ?
O1 C3 C4 127.9(2) . . ?
O1 C3 N1 123.8(2) . . ?
C3 C4 H4 110.2 . . ?
C3 C4 C5 105.0(2) . . ?
C3 C4 C7 111.5(2) . . ?
C5 C4 H4 110.2 . . ?
C5 C4 C7 109.5(2) . . ?
C7 C4 H4 110.2 . . ?
C4 C5 H5 110.5 . . ?
C4 C5 C9 108.4(2) . . ?
C6 C5 C4 104.5(2) . . ?
C6 C5 H5 110.5 . . ?
C6 C5 C9 112.4(2) . . ?
C9 C5 H5 110.5 . . ?
N1 C6 C5 109.4(2) . . ?
O2 C6 C5 127.0(2) . . ?
O2 C6 N1 123.6(2) . . ?
C4 C7 H7 111.7 . . ?
C8 C7 C4 105.8(2) . . ?
C8 C7 H7 111.7 . . ?
C11 C7 C4 106.9(2) . . ?
C11 C7 H7 111.7 . . ?
C11 C7 C8 108.7(2) . . ?
N2 C8 C7 111.1(2) . . ?
O3 C8 C7 124.6(2) . . ?
O3 C8 N2 124.2(3) . . ?
C5 C9 H9 111.6 . . ?
C10 C9 C5 107.7(2) . . ?
C10 C9 H9 111.6 . . ?
N2 C9 C5 105.8(2) . . ?
N2 C9 H9 111.6 . . ?
N2 C9 C10 108.2(2) . . ?
C11 C10 C9 112.5(2) . . ?
C15 C10 C9 126.5(3) . . ?
C15 C10 C11 120.9(3) . . ?
C10 C11 C7 112.5(2) . . ?
C12 C11 C7 127.1(3) . . ?
C12 C11 C10 120.3(3) . . ?
C11 C12 H12 120.8 . . ?
C11 C12 C13 118.3(3) . . ?
C13 C12 H12 120.8 . . ?
C12 C13 H13 119.4 . . ?
C14 C13 C12 121.2(3) . . ?
C14 C13 H13 119.4 . . ?
C13 C14 H14 119.8 . . ?
C13 C14 C15 120.4(3) . . ?
C15 C14 H14 119.8 . . ?
C10 C15 H15 120.6 . . ?
C14 C15 C10 118.8(3) . . ?
C14 C15 H15 120.6 . . ?
H16A C16 H16B 107.7 . . ?
C17 C16 H16A 108.8 . . ?
C17 C16 H16B 108.8 . . ?
N2 C16 H16A 108.8 . . ?
N2 C16 H16B 108.8 . . ?
N2 C16 C17 113.8(2) . . ?
C18 C17 C16 120.5(3) . . ?
C22 C17 C16 121.6(3) . . ?
C22 C17 C18 117.8(3) . . ?
C17 C18 H18 119.0 . . ?
C17 C18 C19 122.1(4) . . ?
C19 C18 H18 119.0 . . ?
C18 C19 H19 120.5 . . ?
C20 C19 C18 119.0(5) . . ?
C20 C19 H19 120.5 . . ?
C19 C20 H20 119.1 . . ?
C19 C20 C21 121.8(5) . . ?
C21 C20 H20 119.1 . . ?
C20 C21 H21 120.7 . . ?
C20 C21 C22 118.7(5) . . ?
C22 C21 H21 120.7 . . ?
C17 C22 C21 120.6(4) . . ?
C17 C22 H22 119.7 . . ?
C21 C22 H22 119.7 . . ?
H23A C23 H23B 109.5 . . ?
H23A C23 H23C 109.5 . . ?
H23B C23 H23C 109.5 . . ?
C24 C23 H23A 109.5 . . ?
C24 C23 H23B 109.5 . . ?
C24 C23 H23C 109.5 . . ?
C23 C24 H24A 109.2 . . ?
C23 C24 H24B 109.2 . . ?
H24A C24 H24B 107.9 . . ?
N3 C24 C23 112.0(3) . . ?
N3 C24 H24A 109.2 . . ?
N3 C24 H24B 109.2 . . ?
N3 C25 C26 108.6(2) . . ?
O5 C25 C26 127.1(3) . . ?
O5 C25 N3 124.3(3) . . ?
C25 C26 H26 110.5 . . ?
C25 C26 C27 104.5(2) . . ?
C25 C26 C30 111.0(2) . . ?
C27 C26 H26 110.5 . . ?
C27 C26 C30 109.6(2) . . ?
C30 C26 H26 110.5 . . ?
C26 C27 H27 110.4 . . ?
C26 C27 C29 108.3(2) . . ?
C28 C27 C26 105.1(2) . . ?
C28 C27 H27 110.4 . . ?
C28 C27 C29 112.2(2) . . ?
C29 C27 H27 110.4 . . ?
N3 C28 C27 108.8(2) . . ?
O4 C28 C27 127.3(3) . . ?
O4 C28 N3 123.9(3) . . ?
C27 C29 H29 111.5 . . ?
C32 C29 C27 107.6(2) . . ?
C32 C29 H29 111.5 . . ?
N4 C29 C27 105.6(2) . . ?
N4 C29 H29 111.5 . . ?
N4 C29 C32 108.9(2) . . ?
C26 C30 H30 111.8 . . ?
C31 C30 C26 106.1(2) . . ?
C31 C30 H30 111.8 . . ?
C31 C30 C37 108.1(2) . . ?
C37 C30 C26 107.0(2) . . ?
C37 C30 H30 111.8 . . ?
C32 C31 C30 112.6(2) . . ?
C36 C31 C30 127.3(3) . . ?
C36 C31 C32 120.0(3) . . ?
C31 C32 C29 112.2(2) . . ?
C33 C32 C29 127.2(3) . . ?
C33 C32 C31 120.5(3) . . ?
C32 C33 H33 120.5 . . ?
C32 C33 C34 119.1(3) . . ?
C34 C33 H33 120.5 . . ?
C33 C34 H34 119.7 . . ?
C35 C34 C33 120.6(3) . . ?
C35 C34 H34 119.7 . . ?
C34 C35 H35 119.5 . . ?
C34 C35 C36 121.0(3) . . ?
C36 C35 H35 119.5 . . ?
C31 C36 H36 120.6 . . ?
C35 C36 C31 118.9(3) . . ?
C35 C36 H36 120.6 . . ?
N4 C37 C30 111.1(2) . . ?
O6 C37 C30 124.8(3) . . ?
O6 C37 N4 124.1(3) . . ?
H38A C38 H38B 107.7 . . ?
C39 C38 H38A 108.9 . . ?
C39 C38 H38B 108.9 . . ?
N4 C38 H38A 108.9 . . ?
N4 C38 H38B 108.9 . . ?
N4 C38 C39 113.3(2) . . ?
C40 C39 C38 121.8(3) . . ?
C40 C39 C44 117.9(3) . . ?
C44 C39 C38 120.4(3) . . ?
C39 C40 H40 119.3 . . ?
C39 C40 C41 121.4(3) . . ?
C41 C40 H40 119.3 . . ?
C40 C41 H41 120.0 . . ?
C42 C41 C40 120.1(4) . . ?
C42 C41 H41 120.0 . . ?
C41 C42 H42 120.1 . . ?
C41 C42 C43 119.8(4) . . ?
C43 C42 H42 120.1 . . ?
C42 C43 H43 119.8 . . ?
C42 C43 C44 120.3(4) . . ?
C44 C43 H43 119.8 . . ?
C39 C44 C43 120.5(3) . . ?
C39 C44 H44 119.7 . . ?
C43 C44 H44 119.7 . . ?
C3 N1 C2 124.2(2) . . ?
C6 N1 C2 122.7(2) . . ?
C6 N1 C3 112.7(2) . . ?
C8 N2 C9 115.7(2) . . ?
C8 N2 C16 123.2(2) . . ?
C16 N2 C9 121.1(2) . . ?
C25 N3 C24 123.3(3) . . ?
C28 N3 C24 123.5(2) . . ?
C28 N3 C25 112.9(2) . . ?
C37 N4 C29 115.8(2) . . ?
C37 N4 C38 121.8(2) . . ?
C38 N4 C29 121.7(2) . . ?

loop_
_geom_bond_atom_site_label_1
_geom_bond_atom_site_label_2
_geom_bond_distance
_geom_bond_site_symmetry_2
_geom_bond_publ_flag
C1 H1A 0.9600 . ?
C1 H1B 0.9600 . ?
C1 H1C 0.9600 . ?
C1 C2 1.505(5) . ?
C2 H2A 0.9700 . ?
C2 H2B 0.9700 . ?
C2 N1 1.459(3) . ?
C3 C4 1.498(4) . ?
C3 N1 1.386(3) . ?
C3 O1 1.207(3) . ?
C4 H4 0.9800 . ?
C4 C5 1.531(3) . ?
C4 C7 1.559(4) . ?
C5 H5 0.9800 . ?
C5 C6 1.493(4) . ?
C5 C9 1.549(4) . ?
C6 N1 1.369(3) . ?
C6 O2 1.213(3) . ?
C7 H7 0.9800 . ?
C7 C8 1.517(4) . ?
C7 C11 1.504(4) . ?
C8 N2 1.352(3) . ?
C8 O3 1.228(3) . ?
C9 H9 0.9800 . ?
C9 C10 1.506(4) . ?
C9 N2 1.475(3) . ?
C10 C11 1.386(4) . ?
C10 C15 1.380(4) . ?
C11 C12 1.382(4) . ?
C12 H12 0.9300 . ?
C12 C13 1.389(4) . ?
C13 H13 0.9300 . ?
C13 C14 1.375(5) . ?
C14 H14 0.9300 . ?
C14 C15 1.380(4) . ?
C15 H15 0.9300 . ?
C16 H16A 0.9700 . ?
C16 H16B 0.9700 . ?
C16 C17 1.495(4) . ?
C16 N2 1.461(3) . ?
C17 C18 1.370(4) . ?
C17 C22 1.370(4) . ?
C18 H18 0.9300 . ?
C18 C19 1.374(5) . ?
C19 H19 0.9300 . ?
C19 C20 1.348(7) . ?
C20 H20 0.9300 . ?
C20 C21 1.352(7) . ?
C21 H21 0.9300 . ?
C21 C22 1.408(6) . ?
C22 H22 0.9300 . ?
C23 H23A 0.9600 . ?
C23 H23B 0.9600 . ?
C23 H23C 0.9600 . ?
C23 C24 1.491(5) . ?
C24 H24A 0.9700 . ?
C24 H24B 0.9700 . ?
C24 N3 1.467(4) . ?
C25 C26 1.506(4) . ?
C25 N3 1.382(4) . ?
C25 O5 1.209(3) . ?
C26 H26 0.9800 . ?
C26 C27 1.532(4) . ?
C26 C30 1.554(4) . ?
C27 H27 0.9800 . ?
C27 C28 1.496(4) . ?
C27 C29 1.552(4) . ?
C28 N3 1.378(3) . ?
C28 O4 1.208(3) . ?
C29 H29 0.9800 . ?
C29 C32 1.499(4) . ?
C29 N4 1.473(3) . ?
C30 H30 0.9800 . ?
C30 C31 1.511(4) . ?
C30 C37 1.518(4) . ?
C31 C32 1.390(4) . ?
C31 C36 1.386(4) . ?
C32 C33 1.380(4) . ?
C33 H33 0.9300 . ?
C33 C34 1.383(4) . ?
C34 H34 0.9300 . ?
C34 C35 1.368(5) . ?
C35 H35 0.9300 . ?
C35 C36 1.384(5) . ?
C36 H36 0.9300 . ?
C37 N4 1.351(3) . ?
C37 O6 1.227(3) . ?
C38 H38A 0.9700 . ?
C38 H38B 0.9700 . ?
C38 C39 1.503(4) . ?
C38 N4 1.460(3) . ?
C39 C40 1.360(4) . ?
C39 C44 1.375(4) . ?
C40 H40 0.9300 . ?
C40 C41 1.386(5) . ?
C41 H41 0.9300 . ?
C41 C42 1.346(5) . ?
C42 H42 0.9300 . ?
C42 C43 1.357(5) . ?
C43 H43 0.9300 . ?
C43 C44 1.385(5) . ?
C44 H44 0.9300 . ?

loop_
_geom_torsion_atom_site_label_1
_geom_torsion_atom_site_label_2
_geom_torsion_atom_site_label_3
_geom_torsion_atom_site_label_4
_geom_torsion
_geom_torsion_site_symmetry_1
_geom_torsion_site_symmetry_2
_geom_torsion_site_symmetry_3
_geom_torsion_site_symmetry_4
_geom_torsion_publ_flag
C1 C2 N1 C3 97.7(3) . . . . ?
C1 C2 N1 C6 -75.7(3) . . . . ?
C3 C4 C5 C6 -1.1(3) . . . . ?
C3 C4 C5 C9 119.0(2) . . . . ?
C3 C4 C7 C8 -173.1(2) . . . . ?
C3 C4 C7 C11 -57.4(3) . . . . ?
C4 C3 N1 C2 -174.1(2) . . . . ?
C4 C3 N1 C6 -0.2(3) . . . . ?
C4 C5 C6 N1 1.1(3) . . . . ?
C4 C5 C6 O2 -179.2(3) . . . . ?
C4 C5 C9 C10 -57.4(3) . . . . ?
C4 C5 C9 N2 58.1(2) . . . . ?
C4 C7 C8 N2 60.3(3) . . . . ?
C4 C7 C8 O3 -117.0(3) . . . . ?
C4 C7 C11 C10 -59.5(3) . . . . ?
C4 C7 C11 C12 118.7(3) . . . . ?
C5 C4 C7 C8 -57.3(3) . . . . ?
C5 C4 C7 C11 58.4(3) . . . . ?
C5 C6 N1 C2 173.5(2) . . . . ?
C5 C6 N1 C3 -0.6(3) . . . . ?
C5 C9 C10 C11 60.8(3) . . . . ?
C5 C9 C10 C15 -116.7(3) . . . . ?
C5 C9 N2 C8 -61.0(3) . . . . ?
C5 C9 N2 C16 116.5(3) . . . . ?
C6 C5 C9 C10 57.6(3) . . . . ?
C6 C5 C9 N2 173.1(2) . . . . ?
C7 C4 C5 C6 -120.9(2) . . . . ?
C7 C4 C5 C9 -0.9(3) . . . . ?
C7 C8 N2 C9 -0.3(3) . . . . ?
C7 C8 N2 C16 -177.7(2) . . . . ?
C7 C11 C12 C13 -178.3(3) . . . . ?
C8 C7 C11 C10 54.3(3) . . . . ?
C8 C7 C11 C12 -127.5(3) . . . . ?
C9 C5 C6 N1 -116.2(2) . . . . ?
C9 C5 C6 O2 63.5(3) . . . . ?
C9 C10 C11 C7 -0.4(3) . . . . ?
C9 C10 C11 C12 -178.8(3) . . . . ?
C9 C10 C15 C14 178.7(3) . . . . ?
C10 C9 N2 C8 54.2(3) . . . . ?
C10 C9 N2 C16 -128.3(3) . . . . ?
C10 C11 C12 C13 -0.1(4) . . . . ?
C11 C7 C8 N2 -54.2(3) . . . . ?
C11 C7 C8 O3 128.5(3) . . . . ?
C11 C10 C15 C14 1.4(4) . . . . ?
C11 C12 C13 C14 1.0(5) . . . . ?
C12 C13 C14 C15 -0.7(5) . . . . ?
C13 C14 C15 C10 -0.5(5) . . . . ?
C15 C10 C11 C7 177.3(2) . . . . ?
C15 C10 C11 C12 -1.1(4) . . . . ?
C16 C17 C18 C19 -178.0(3) . . . . ?
C16 C17 C22 C21 178.0(4) . . . . ?
C17 C16 N2 C8 -116.1(3) . . . . ?
C17 C16 N2 C9 66.6(3) . . . . ?
C17 C18 C19 C20 -0.9(6) . . . . ?
C18 C17 C22 C21 -1.3(5) . . . . ?
C18 C19 C20 C21 0.4(8) . . . . ?
C19 C20 C21 C22 -0.5(8) . . . . ?
C20 C21 C22 C17 1.0(7) . . . . ?
C22 C17 C18 C19 1.3(5) . . . . ?
C23 C24 N3 C25 89.3(4) . . . . ?
C23 C24 N3 C28 -83.7(4) . . . . ?
C25 C26 C27 C28 -1.8(3) . . . . ?
C25 C26 C27 C29 118.3(2) . . . . ?
C25 C26 C30 C31 -56.4(3) . . . . ?
C25 C26 C30 C37 -171.6(2) . . . . ?
C26 C25 N3 C24 -172.9(3) . . . . ?
C26 C25 N3 C28 0.7(3) . . . . ?
C26 C27 C28 N3 2.3(3) . . . . ?
C26 C27 C28 O4 -178.3(3) . . . . ?
C26 C27 C29 C32 -58.1(3) . . . . ?
C26 C27 C29 N4 58.1(3) . . . . ?
C26 C30 C31 C32 -60.8(3) . . . . ?
C26 C30 C31 C36 115.9(3) . . . . ?
C26 C30 C37 N4 57.9(3) . . . . ?
C26 C30 C37 O6 -120.9(3) . . . . ?
C27 C26 C30 C31 58.5(3) . . . . ?
C27 C26 C30 C37 -56.7(3) . . . . ?
C27 C28 N3 C24 171.7(2) . . . . ?
C27 C28 N3 C25 -1.9(3) . . . . ?
C27 C29 C32 C31 60.3(3) . . . . ?
C27 C29 C32 C33 -116.4(3) . . . . ?
C27 C29 N4 C37 -62.8(3) . . . . ?
C27 C29 N4 C38 126.5(2) . . . . ?
C28 C27 C29 C32 57.5(3) . . . . ?
C28 C27 C29 N4 173.7(2) . . . . ?
C29 C27 C28 N3 -115.2(2) . . . . ?
C29 C27 C28 O4 64.2(4) . . . . ?
C29 C32 C33 C34 175.9(3) . . . . ?
C30 C26 C27 C28 -120.8(2) . . . . ?
C30 C26 C27 C29 -0.7(3) . . . . ?
C30 C31 C32 C29 0.8(3) . . . . ?
C30 C31 C32 C33 177.7(2) . . . . ?
C30 C31 C36 C35 -177.2(3) . . . . ?
C30 C37 N4 C29 2.8(3) . . . . ?
C30 C37 N4 C38 173.5(2) . . . . ?
C31 C30 C37 N4 -56.0(3) . . . . ?
C31 C30 C37 O6 125.3(3) . . . . ?
C31 C32 C33 C34 -0.6(4) . . . . ?
C32 C29 N4 C37 52.5(3) . . . . ?
C32 C29 N4 C38 -118.2(3) . . . . ?
C32 C31 C36 C35 -0.7(4) . . . . ?
C32 C33 C34 C35 0.4(5) . . . . ?
C33 C34 C35 C36 -0.3(5) . . . . ?
C34 C35 C36 C31 0.5(5) . . . . ?
C36 C31 C32 C29 -176.2(2) . . . . ?
C36 C31 C32 C33 0.8(4) . . . . ?
C37 C30 C31 C32 53.7(3) . . . . ?
C37 C30 C31 C36 -129.6(3) . . . . ?
C38 C39 C40 C41 178.6(3) . . . . ?
C38 C39 C44 C43 -179.1(3) . . . . ?
C39 C38 N4 C29 85.6(3) . . . . ?
C39 C38 N4 C37 -84.6(3) . . . . ?
C39 C40 C41 C42 0.1(6) . . . . ?
C40 C39 C44 C43 -0.6(5) . . . . ?
C40 C41 C42 C43 0.2(6) . . . . ?
C41 C42 C43 C44 -0.7(6) . . . . ?
C42 C43 C44 C39 0.9(6) . . . . ?
C44 C39 C40 C41 0.2(5) . . . . ?
N1 C3 C4 C5 0.8(3) . . . . ?
N1 C3 C4 C7 119.3(2) . . . . ?
N2 C9 C10 C11 -53.1(3) . . . . ?
N2 C9 C10 C15 129.3(3) . . . . ?
N2 C16 C17 C18 -102.1(3) . . . . ?
N2 C16 C17 C22 78.6(4) . . . . ?
N3 C25 C26 C27 0.8(3) . . . . ?
N3 C25 C26 C30 118.8(3) . . . . ?
N4 C29 C32 C31 -53.7(3) . . . . ?
N4 C29 C32 C33 129.6(3) . . . . ?
N4 C38 C39 C40 -83.9(4) . . . . ?
N4 C38 C39 C44 94.5(3) . . . . ?
O1 C3 C4 C5 -178.7(3) . . . . ?
O1 C3 C4 C7 -60.1(4) . . . . ?
O1 C3 N1 C2 5.4(4) . . . . ?
O1 C3 N1 C6 179.3(3) . . . . ?
O2 C6 N1 C2 -6.3(4) . . . . ?
O2 C6 N1 C3 179.6(2) . . . . ?
O3 C8 N2 C9 177.0(3) . . . . ?
O3 C8 N2 C16 -0.4(4) . . . . ?
O4 C28 N3 C24 -7.7(4) . . . . ?
O4 C28 N3 C25 178.7(3) . . . . ?
O5 C25 C26 C27 -178.4(3) . . . . ?
O5 C25 C26 C30 -60.4(4) . . . . ?
O5 C25 N3 C24 6.3(5) . . . . ?
O5 C25 N3 C28 179.9(3) . . . . ?
O6 C37 N4 C29 -178.4(3) . . . . ?
O6 C37 N4 C38 -7.7(4) . . . . ?
